data_7024938
loop_
_publ_author_name
'Rao, Linfeng'
'Tian, Guoxin'
'Teat, Simon J.'

_publ_section_title
;
 Complexation of Np(V) with N,N-dimethyl-3-oxa-glutaramic acid and related
 ligands: thermodynamics, optical properties and structural aspects.
;
_journal_issue 13
_journal_name_full 'Dalton transactions (Cambridge, England : 2003)'
_journal_page_first 3326
_journal_page_last 3330
_journal_paper_doi 10.1039/b922851a
_journal_volume 39
_journal_year 2010
_chemical_formula_sum 'C6 H14 N Np O8'
_chemical_formula_weight 465.18
_chemical_name_common 'Neptunyl(V) N,N-dimethyl-3-oxa-glutaramate monohydrate'
_chemical_name_systematic
;
?
;
_space_group_IT_number 36
_symmetry_cell_setting orthorhombic
_symmetry_space_group_name_Hall 'C 2c -2'
_symmetry_space_group_name_H-M 'C m c 21'
_atom_sites_solution_hydrogens geom
_atom_sites_solution_primary direct
_atom_sites_solution_secondary difmap
_audit_creation_method SHELXL-97
_cell_angle_alpha 90.00
_cell_angle_beta 90.00
_cell_angle_gamma 90.00
_cell_formula_units_Z 4
_cell_length_a 7.161(2)
_cell_length_b 16.659(5)
_cell_length_c 9.536(3)
_cell_measurement_reflns_used 6073
_cell_measurement_temperature 90(2)
_cell_measurement_theta_max 33.49
_cell_measurement_theta_min 4.10
_cell_volume 1137.6(6)
_computing_cell_refinement 'Bruker SAINT v7.34a'
_computing_data_collection 'Bruker APEX 2'
_computing_data_reduction 'Bruker SAINT v7.34a'
_computing_molecular_graphics 'Bruker SHELXTL'
_computing_publication_material 'Bruker SHELXTL & local programs'
_computing_structure_refinement 'Bruker SHELXTL'
_computing_structure_solution 'Bruker SHELXTL'
_diffrn_ambient_temperature 90(2)
_diffrn_measured_fraction_theta_full 0.988
_diffrn_measured_fraction_theta_max 0.991
_diffrn_measurement_device_type 'Bruker APEX II CCD diffractometer'
_diffrn_measurement_method '\w rotation with narrow frames'
_diffrn_radiation_monochromator 'silicon 111'
_diffrn_radiation_source 'Advanced Light Source station 11.3.1'
_diffrn_radiation_type synchrotron
_diffrn_radiation_wavelength 0.77490
_diffrn_reflns_av_R_equivalents 0.0500
_diffrn_reflns_av_sigmaI/netI 0.0420
_diffrn_reflns_limit_h_max 10
_diffrn_reflns_limit_h_min -10
_diffrn_reflns_limit_k_max 23
_diffrn_reflns_limit_k_min -23
_diffrn_reflns_limit_l_max 13
_diffrn_reflns_limit_l_min -13
_diffrn_reflns_number 8249
_diffrn_reflns_theta_full 30.00
_diffrn_reflns_theta_max 33.53
_diffrn_reflns_theta_min 4.10
_diffrn_standards_number 0
_exptl_absorpt_coefficient_mu 7.679
_exptl_absorpt_correction_T_max 0.81
_exptl_absorpt_correction_T_min 0.74
_exptl_absorpt_correction_type multi-scan
_exptl_absorpt_process_details 'SADABS 2004/1 Bruker AXS Madison WI USA'
_exptl_crystal_colour 'pale blue'
_exptl_crystal_density_diffrn 2.716
_exptl_crystal_density_method 'not measured'
_exptl_crystal_description block
_exptl_crystal_F_000 856
_exptl_crystal_size_max 0.03
_exptl_crystal_size_mid 0.02
_exptl_crystal_size_min 0.02
_refine_diff_density_max 1.029
_refine_diff_density_min -1.486
_refine_diff_density_rms 0.189
_refine_ls_abs_structure_details 'Flack H D (1983), Acta Cryst. A39, 876-881'
_refine_ls_abs_structure_Flack 0.03(4)
_refine_ls_extinction_method none
_refine_ls_goodness_of_fit_ref 1.065
_refine_ls_hydrogen_treatment constr
_refine_ls_matrix_type full
_refine_ls_number_parameters 94
_refine_ls_number_reflns 1824
_refine_ls_number_restraints 67
_refine_ls_restrained_S_all 1.106
_refine_ls_R_factor_all 0.0295
_refine_ls_R_factor_gt 0.0287
_refine_ls_shift/su_max 0.001
_refine_ls_shift/su_mean 0.000
_refine_ls_structure_factor_coef Fsqd
_refine_ls_weighting_details 'calc w=1/[\s^2^(Fo^2^)+(0.0469P)^2^+0.0000P] where P=(Fo^2^+2Fc^2^)/3'
_refine_ls_weighting_scheme calc
_refine_ls_wR_factor_gt 0.0728
_refine_ls_wR_factor_ref 0.0733
_reflns_number_gt 1758
_reflns_number_total 1824
_reflns_threshold_expression I>2\s(I)
_cod_data_source_file b922851a.txt
_cod_data_source_block npdmoga2
_cod_original_sg_symbol_H-M Cmc2(1)
_cod_database_code 7024938

loop_
_symmetry_equiv_pos_as_xyz
'x, y, z'
'-x, -y, z+1/2'
'x, -y, z+1/2'
'-x, y, z'
'x+1/2, y+1/2, z'
'-x+1/2, -y+1/2, z+1/2'
'x+1/2, -y+1/2, z+1/2'
'-x+1/2, y+1/2, z'

loop_
_atom_site_label
_atom_site_type_symbol
_atom_site_fract_x
_atom_site_fract_y
_atom_site_fract_z
_atom_site_U_iso_or_equiv
_atom_site_adp_type
_atom_site_occupancy
_atom_site_symmetry_multiplicity
_atom_site_calc_flag
_atom_site_refinement_flags
Np1 Np 0.5000 0.889344(10) 0.66463(11) 0.02246(9) Uani 1 2 d S
O1 O 0.7560(7) 0.8883(2) 0.667(2) 0.0383(12) Uani 1 1 d .
O3 O 0.5000 0.9586(4) 0.4340(7) 0.0348(15) Uani 1 2 d S
O4 O 0.5000 0.9641(5) 0.2005(7) 0.0371(17) Uani 1 2 d S
C1 C 0.5000 0.9268(5) 0.3166(9) 0.0229(14) Uani 1 2 d SU
C2 C 0.5000 0.8374(6) 0.3045(9) 0.0281(17) Uani 1 2 d SU
H2A H 0.3879 0.8194 0.2525 0.034 Uiso 0.50 1 calc PR
H2B H 0.6121 0.8194 0.2525 0.034 Uiso 0.50 1 calc PR
O5 O 0.5000 0.8033(3) 0.4433(6) 0.0232(11) Uani 1 2 d SU
C3 C 0.5000 0.7171(5) 0.4388(8) 0.0233(14) Uani 1 2 d SU
H3A H 0.6123 0.6971 0.3893 0.028 Uiso 0.50 1 calc PR
H3B H 0.3877 0.6971 0.3893 0.028 Uiso 0.50 1 calc PR
C4 C 0.5000 0.6891(4) 0.5901(7) 0.0203(13) Uani 1 2 d SU
O6 O 0.5000 0.7412(4) 0.6852(8) 0.0328(17) Uani 1 2 d SU
N1 N 0.5000 0.6127(4) 0.6151(11) 0.0274(18) Uani 1 2 d SU
C5 C 0.5000 0.5810(7) 0.7566(10) 0.0295(18) Uani 1 2 d SU
C6 C 0.5000 0.5511(6) 0.5037(9) 0.0321(17) Uani 1 2 d SU
O1W O 0.5000 0.8629(5) 0.9254(9) 0.0412(15) Uani 1 2 d SU
O2W O 1.0000 0.7847(4) 0.5368(7) 0.0396(15) Uani 1 2 d SU

loop_
_atom_site_aniso_label
_atom_site_aniso_U_11
_atom_site_aniso_U_22
_atom_site_aniso_U_33
_atom_site_aniso_U_23
_atom_site_aniso_U_13
_atom_site_aniso_U_12
Np1 0.03872(15) 0.01144(13) 0.01721(12) -0.0009(2) 0.000 0.000
O1 0.036(2) 0.035(3) 0.044(3) -0.014(4) -0.012(6) 0.0000(13)
O3 0.051(4) 0.027(4) 0.026(3) -0.001(3) 0.000 0.000
O4 0.055(4) 0.025(3) 0.032(4) 0.009(2) 0.000 0.000
C1 0.032(3) 0.013(3) 0.024(3) 0.002(2) 0.000 0.000
C2 0.051(4) 0.016(4) 0.017(3) -0.004(3) 0.000 0.000
O5 0.043(3) 0.009(2) 0.017(2) 0.0014(17) 0.000 0.000
C3 0.043(4) 0.010(3) 0.018(3) -0.001(2) 0.000 0.000
C4 0.030(2) 0.014(2) 0.017(2) 0.0030(19) 0.000 0.000
O6 0.049(2) 0.019(2) 0.031(3) 0.000(2) 0.000 0.000
N1 0.051(5) 0.015(4) 0.016(3) -0.001(2) 0.000 0.000
C5 0.045(4) 0.023(4) 0.020(3) 0.006(3) 0.000 0.000
C6 0.049(4) 0.020(3) 0.027(3) -0.008(3) 0.000 0.000
O1W 0.068(4) 0.024(3) 0.031(3) -0.004(3) 0.000 0.000
O2W 0.065(4) 0.028(3) 0.026(3) -0.005(3) 0.000 0.000

loop_
_atom_type_symbol
_atom_type_description
_atom_type_scat_dispersion_real
_atom_type_scat_dispersion_imag
_atom_type_scat_source
C C -0.0020 0.0020 'WCROMER Program in WinGX L.Kissel & R.H.Pratt Acta Cryst A46 170 1990'
H H 0.0000 0.0000 'WCROMER Program in WinGX L.Kissel & R.H.Pratt Acta Cryst A46 170 1990'
N N -0.0031 0.0040 'WCROMER Program in WinGX L.Kissel & R.H.Pratt Acta Cryst A46 170 1990'
O O -0.0041 0.0074 'WCROMER Program in WinGX L.Kissel & R.H.Pratt Acta Cryst A46 170 1990'
Np Np -7.7000 4.7872 'WCROMER Program in WinGX L.Kissel & R.H.Pratt Acta Cryst A46 170 1990'

loop_
_geom_angle_atom_site_label_1
_geom_angle_atom_site_label_2
_geom_angle_atom_site_label_3
_geom_angle
_geom_angle_site_symmetry_1
_geom_angle_site_symmetry_3
O1 Np1 O1 178.4(10) . 4_655
O1 Np1 O3 90.8(6) . .
O1 Np1 O3 90.8(6) 4_655 .
O1 Np1 O4 90.44(12) 4_655 2_675
O1 Np1 O4 90.44(12) . 2_675
O1 Np1 O5 90.2(5) . .
O1 Np1 O5 90.2(5) 4_655 .
O1 Np1 O6 89.43(16) . .
O1 Np1 O6 89.43(16) 4_655 .
O1 Np1 O1W 89.3(6) . .
O1 Np1 O1W 89.3(6) 4_655 .
O3 Np1 O4 70.3(2) . 2_675
O3 Np1 O5 61.9(2) . .
O3 Np1 O6 122.2(3) . .
O3 Np1 O1W 162.4(3) . .
O4 Np1 O5 132.2(2) 2_675 .
O4 Np1 O6 167.5(3) 2_675 .
O4 Np1 O1W 92.1(2) 2_675 .
O5 Np1 O6 60.3(2) . .
O5 Np1 O1W 135.7(2) . .
O6 Np1 O1W 75.4(3) . .
Np1 O3 C1 127.1(6) . .
Np1 O4 C1 127.2(6) 2_674 .
O3 C1 O4 125.5(8) . .
O3 C1 C2 119.7(7) . .
O4 C1 C2 114.8(7) . .
C1 C2 H2A 109.9 . .
C1 C2 H2B 109.9 . .
C1 C2 O5 108.8(6) . .
H2A C2 H2B 108.3 . .
H2A C2 O5 109.9 . .
H2B C2 O5 109.9 . .
Np1 O5 C2 122.6(5) . .
Np1 O5 C3 125.9(5) . .
C2 O5 C3 111.5(6) . .
O5 C3 H3A 110.5 . .
O5 C3 H3B 110.5 . .
O5 C3 C4 106.2(6) . .
H3A C3 H3B 108.7 . .
H3A C3 C4 110.5 . .
H3B C3 C4 110.5 . .
C3 C4 O6 118.3(7) . .
C3 C4 N1 118.5(7) . .
O6 C4 N1 123.1(8) . .
Np1 O6 C4 129.2(6) . .
C4 N1 C5 121.9(8) . .
C4 N1 C6 123.4(9) . .
C5 N1 C6 114.7(7) . .

loop_
_geom_bond_atom_site_label_1
_geom_bond_atom_site_label_2
_geom_bond_distance
_geom_bond_site_symmetry_2
Np1 O1 1.833(5) .
Np1 O1 1.833(5) 4_655
Np1 O3 2.484(7) .
Np1 O4 2.466(8) 2_675
Np1 O5 2.552(6) .
Np1 O6 2.476(7) .
Np1 O1W 2.526(8) .
O3 C1 1.238(11) .
O4 Np1 2.466(8) 2_674
O4 C1 1.269(10) .
C1 C2 1.495(13) .
C2 H2A 0.9900 .
C2 H2B 0.9900 .
C2 O5 1.440(10) .
O5 C3 1.436(9) .
C3 H3A 0.9900 .
C3 H3B 0.9900 .
C3 C4 1.516(10) .
C4 O6 1.255(10) .
C4 N1 1.295(9) .
N1 C5 1.449(15) .
N1 C6 1.476(12) .
